data_1574613
loop_
_publ_author_name
'Frey, Nathan C.'
'Sarkar, Samir Kumar'
'Dickie, Diane A.'
'Molino, Andrew'
'Gilliard, Robert J.'

_publ_section_title
;
 Borinine-FLP ring expansion: isolation of eight-membered B--P rings
 bridged by \m2 chalcogenide and chloronium ions
;
_journal_issue 24
_journal_name_full 'Chemical Science'
_journal_page_first 10857
_journal_page_last 10866
_journal_paper_doi 10.1039/D5SC02000J
_journal_volume 16
_journal_year 2025
_chemical_formula_sum 'C135 H100 B4 O2 P4'
_chemical_formula_weight 1921.26
_space_group_crystal_system monoclinic
_space_group_IT_number 15
_space_group_name_Hall '-C 2yc'
_space_group_name_H-M_alt 'C 1 2/c 1'
_atom_sites_solution_hydrogens geom
_atom_sites_solution_primary iterative
_audit_update_record
;
2024-07-06 deposited with the CCDC.	2025-05-12 downloaded from the CCDC.
;
_cell_angle_alpha 90
_cell_angle_beta 98.776(2)
_cell_angle_gamma 90
_cell_formula_units_Z 4
_cell_length_a 21.7774(14)
_cell_length_b 19.7933(14)
_cell_length_c 25.0274(19)
_cell_measurement_reflns_used 7418
_cell_measurement_temperature 100.(2)
_cell_measurement_theta_max 25.2009
_cell_measurement_theta_min 2.2675
_cell_volume 10661.7(13)
_computing_cell_refinement 'SAINT V8.40B (Bruker Nano, Inc., 2019)'
_computing_data_collection 'Bruker Instrument Service v2017.5.0.0'
_computing_data_reduction 'SAINT V8.40B (Bruker Nano, Inc., 2019)'
_computing_molecular_graphics 'shelXle (C.B. Huebschle, rev 994)'
_computing_structure_refinement 'SHELXL-2018/3 (Sheldrick, 2018)'
_computing_structure_solution 'SHELXT 2018/2 (Sheldrick, 2018)'
_diffrn_ambient_temperature 100.(2)
_diffrn_detector_area_resol_mean 8.3333
_diffrn_measured_fraction_theta_full 0.998
_diffrn_measured_fraction_theta_max 0.998
_diffrn_measurement_device_type 'Bruker Kappa APEXII Duo'
_diffrn_measurement_method '\f and \w scans'
_diffrn_radiation_monochromator graphite
_diffrn_radiation_type 'Mo K\a'
_diffrn_radiation_wavelength 0.71073
_diffrn_reflns_av_R_equivalents 0.0992
_diffrn_reflns_av_unetI/netI 0.0799
_diffrn_reflns_limit_h_max 26
_diffrn_reflns_limit_h_min -23
_diffrn_reflns_limit_k_max 24
_diffrn_reflns_limit_k_min -24
_diffrn_reflns_limit_l_max 30
_diffrn_reflns_limit_l_min -30
_diffrn_reflns_number 60532
_diffrn_reflns_theta_full 25.24
_diffrn_reflns_theta_max 26.07
_diffrn_reflns_theta_min 1.40
_diffrn_source 'fine-focus sealed tube'
_diffrn_source_current 30.0
_diffrn_source_power 1.50
_diffrn_source_voltage 50
_exptl_absorpt_coefficient_mu 0.126
_exptl_absorpt_correction_T_max 0.99
_exptl_absorpt_correction_T_min 0.91
_exptl_absorpt_correction_type multi-scan
_exptl_absorpt_process_details
;
SADABS-2016/2 - Bruker AXS area detector scaling and absorption correction
;
_exptl_crystal_colour colourless
_exptl_crystal_density_diffrn 1.197
_exptl_crystal_density_method 'not measured'
_exptl_crystal_description block
_exptl_crystal_F_000 4024
_exptl_crystal_size_max 0.397
_exptl_crystal_size_mid 0.140
_exptl_crystal_size_min 0.100
_refine_diff_density_max 1.120
_refine_diff_density_min -0.776
_refine_ls_extinction_method none
_refine_ls_goodness_of_fit_ref 1.042
_refine_ls_hydrogen_treatment constr
_refine_ls_matrix_type full
_refine_ls_number_parameters 636
_refine_ls_number_reflns 10538
_refine_ls_number_restraints 0
_refine_ls_restrained_S_all 1.042
_refine_ls_R_factor_all 0.1165
_refine_ls_R_factor_gt 0.0734
_refine_ls_shift/su_max 0.000
_refine_ls_shift/su_mean 0.000
_refine_ls_structure_factor_coef Fsqd
_refine_ls_weighting_details 'w=1/[\s^2^(Fo^2^)+(0.0583P)^2^+33.6200P] where P=(Fo^2^+2Fc^2^)/3'
_refine_ls_weighting_scheme calc
_refine_ls_wR_factor_gt 0.1477
_refine_ls_wR_factor_ref 0.1657
_reflns_Friedel_coverage 0.000
_reflns_number_gt 7216
_reflns_number_total 10538
_reflns_threshold_expression 'I > 2\s(I)'
_cod_data_source_file d5sc02000j2.cif
_cod_data_source_block 5
_cod_depositor_comments
;
The following automatic conversions were performed:

data item '_exptl_absorpt_correction_type' value 'Multi-Scan' was
changed to 'multi-scan' in accordance with the
/home/data/users/saulius/crontab/automatic-downloads/rss-feeds/RSC/lib/dictionaries/cif_core.dic
dictionary named 'cif_core.dic' version 2.4.2 last updated on
2011-04-26.

Automatic conversion script
Id: cif_fix_values 8170 2020-07-09 18:12:32Z antanas 

 Adding full bibliography for 1574608--1574615.cif.
;
_cod_original_sg_symbol_H-M 'C 2/c'
_cod_database_code 1574613

loop_
_space_group_symop_operation_xyz
'x, y, z'
'-x, y, -z+1/2'
'x+1/2, y+1/2, z'
'-x+1/2, y+1/2, -z+1/2'
'-x, -y, -z'
'x, -y, z-1/2'
'-x+1/2, -y+1/2, -z'
'x+1/2, -y+1/2, z-1/2'

loop_
_atom_site_type_symbol
_atom_site_label
_atom_site_fract_x
_atom_site_fract_y
_atom_site_fract_z
_atom_site_U_iso_or_equiv
_atom_site_adp_type
_atom_site_calc_flag
_atom_site_refinement_flags_adp
_atom_site_refinement_flags_occupancy
_atom_site_refinement_flags_posn
_atom_site_occupancy
_atom_site_disorder_assembly
_atom_site_disorder_group
B B1 0.69651(17) 0.53879(18) 0.58316(14) 0.0140(8) Uani d . . . 1 . .
B B2 0.80788(16) 0.53755(19) 0.56862(14) 0.0141(8) Uani d . . . 1 . .
P P1 0.77476(4) 0.49565(4) 0.49375(3) 0.01257(19) Uani d . . . 1 . .
P P2 0.73218(4) 0.51393(4) 0.66260(3) 0.01268(19) Uani d . . . 1 . .
O O1 0.75190(9) 0.57338(10) 0.57355(8) 0.0121(5) Uani d . . . 1 . .
C C1 0.63725(14) 0.58778(16) 0.58158(12) 0.0145(7) Uani d . . . 1 . .
C C2 0.64445(15) 0.65749(16) 0.58629(13) 0.0178(7) Uani d . . . 1 . .
H H2 0.685107 0.676018 0.593569 0.021 Uiso calc U . R 1 . .
C C3 0.59330(16) 0.70082(17) 0.58057(14) 0.0225(8) Uani d . . . 1 . .
H H3 0.599191 0.748209 0.584561 0.027 Uiso calc U . R 1 . .
C C4 0.53410(16) 0.67440(18) 0.56909(14) 0.0245(8) Uani d . . . 1 . .
H H4 0.49915 0.703714 0.564172 0.029 Uiso calc U . R 1 . .
C C5 0.52568(15) 0.60538(18) 0.56475(13) 0.0215(8) Uani d . . . 1 . .
H H5 0.484784 0.587559 0.556962 0.026 Uiso calc U . R 1 . .
C C6 0.57658(14) 0.56120(17) 0.57166(13) 0.0167(7) Uani d . . . 1 . .
C C7 0.56717(14) 0.48683(17) 0.56867(13) 0.0185(7) Uani d . . . 1 . .
C C8 0.51242(16) 0.45801(19) 0.58130(16) 0.0282(9) Uani d . . . 1 . .
H H8 0.480698 0.486524 0.590791 0.034 Uiso calc U . R 1 . .
C C9 0.50374(17) 0.3889(2) 0.58019(18) 0.0357(10) Uani d . . . 1 . .
H H9 0.465888 0.370482 0.588138 0.043 Uiso calc U . R 1 . .
C C10 0.54993(16) 0.34639(19) 0.56755(16) 0.0299(9) Uani d . . . 1 . .
H H10 0.544384 0.29879 0.567799 0.036 Uiso calc U . R 1 . .
C C11 0.60409(15) 0.37370(17) 0.55461(14) 0.0216(8) Uani d . . . 1 . .
H H11 0.635369 0.344408 0.545316 0.026 Uiso calc U . R 1 . .
C C12 0.61396(14) 0.44358(16) 0.55485(12) 0.0154(7) Uani d . . . 1 . .
C C13 0.67454(14) 0.47383(15) 0.54577(12) 0.0130(7) Uani d . . . 1 . .
C C14 0.70220(14) 0.45438(16) 0.50311(12) 0.0135(7) Uani d . . . 1 . .
C C15 0.67713(14) 0.40589(16) 0.45893(13) 0.0158(7) Uani d . . . 1 . .
C C16 0.64095(14) 0.42954(18) 0.41206(13) 0.0203(8) Uani d . . . 1 . .
H H16 0.63082 0.476208 0.409023 0.024 Uiso calc U . R 1 . .
C C17 0.61928(16) 0.3863(2) 0.36951(14) 0.0276(9) Uani d . . . 1 . .
H H17 0.594758 0.403486 0.337769 0.033 Uiso calc U . R 1 . .
C C18 0.63346(17) 0.3184(2) 0.37352(15) 0.0319(9) Uani d . . . 1 . .
H H18 0.617937 0.288544 0.344936 0.038 Uiso calc U . R 1 . .
C C19 0.67049(17) 0.29401(19) 0.41946(16) 0.0297(9) Uani d . . . 1 . .
H H19 0.680869 0.24738 0.422046 0.036 Uiso calc U . R 1 . .
C C20 0.69237(15) 0.33715(17) 0.46148(14) 0.0216(8) Uani d . . . 1 . .
H H20 0.718123 0.319913 0.492553 0.026 Uiso calc U . R 1 . .
C C21 0.81309(14) 0.43601(16) 0.45397(13) 0.0157(7) Uani d . . . 1 . .
C C22 0.80959(16) 0.44054(19) 0.39821(14) 0.0254(8) Uani d . . . 1 . .
H H22 0.789812 0.478395 0.379599 0.031 Uiso calc U . R 1 . .
C C23 0.83461(18) 0.3905(2) 0.36948(15) 0.0344(10) Uani d . . . 1 . .
H H23 0.832597 0.39459 0.331429 0.041 Uiso calc U . R 1 . .
C C24 0.86256(17) 0.3345(2) 0.39598(16) 0.0337(10) Uani d . . . 1 . .
H H24 0.879007 0.29981 0.376111 0.04 Uiso calc U . R 1 . .
C C25 0.86647(16) 0.32931(19) 0.45164(16) 0.0270(9) Uani d . . . 1 . .
H H25 0.885724 0.291042 0.470034 0.032 Uiso calc U . R 1 . .
C C26 0.84216(14) 0.38017(17) 0.48043(14) 0.0194(7) Uani d . . . 1 . .
H H26 0.845431 0.376764 0.518627 0.023 Uiso calc U . R 1 . .
C C27 0.75490(15) 0.56942(16) 0.45157(12) 0.0162(7) Uani d . . . 1 . .
C C28 0.69792(16) 0.60149(17) 0.45059(13) 0.0202(7) Uani d . . . 1 . .
H H28 0.667004 0.581409 0.468425 0.024 Uiso calc U . R 1 . .
C C29 0.68577(18) 0.66264(17) 0.42376(14) 0.0252(8) Uani d . . . 1 . .
H H29 0.646514 0.683806 0.423157 0.03 Uiso calc U . R 1 . .
C C30 0.73038(19) 0.69289(18) 0.39796(14) 0.0298(9) Uani d . . . 1 . .
H H30 0.722139 0.734966 0.380035 0.036 Uiso calc U . R 1 . .
C C31 0.78687(18) 0.66146(19) 0.39847(14) 0.0279(9) Uani d . . . 1 . .
H H31 0.81733 0.681749 0.380223 0.034 Uiso calc U . R 1 . .
C C32 0.79997(17) 0.60040(18) 0.42534(13) 0.0230(8) Uani d . . . 1 . .
H H32 0.839429 0.579698 0.425924 0.028 Uiso calc U . R 1 . .
C C33 0.86537(14) 0.58492(16) 0.55994(12) 0.0130(7) Uani d . . . 1 . .
C C34 0.85658(15) 0.65306(16) 0.54572(12) 0.0172(7) Uani d . . . 1 . .
H H34 0.816118 0.672038 0.542523 0.021 Uiso calc U . R 1 . .
C C35 0.90578(16) 0.69319(18) 0.53626(14) 0.0229(8) Uani d . . . 1 . .
H H35 0.898819 0.739048 0.525858 0.027 Uiso calc U . R 1 . .
C C36 0.96508(16) 0.66656(18) 0.54194(14) 0.0261(8) Uani d . . . 1 . .
H H36 0.998914 0.694132 0.535532 0.031 Uiso calc U . R 1 . .
C C37 0.97520(15) 0.59958(18) 0.55699(14) 0.0219(8) Uani d . . . 1 . .
H H37 1.016199 0.581832 0.56162 0.026 Uiso calc U . R 1 . .
C C38 0.92571(14) 0.55780(17) 0.56544(12) 0.0159(7) Uani d . . . 1 . .
C C39 0.93569(14) 0.48516(17) 0.57985(12) 0.0168(7) Uani d . . . 1 . .
C C40 0.98782(15) 0.45012(18) 0.56768(13) 0.0216(8) Uani d . . . 1 . .
H H40 1.01738 0.473444 0.550295 0.026 Uiso calc U . R 1 . .
C C41 0.99730(16) 0.38275(19) 0.58027(14) 0.0244(8) Uani d . . . 1 . .
H H41 1.032721 0.360249 0.570962 0.029 Uiso calc U . R 1 . .
C C42 0.95574(16) 0.34778(18) 0.60628(14) 0.0234(8) Uani d . . . 1 . .
H H42 0.962593 0.301534 0.615444 0.028 Uiso calc U . R 1 . .
C C43 0.90368(15) 0.38119(17) 0.61888(13) 0.0194(7) Uani d . . . 1 . .
H H43 0.875173 0.357142 0.636959 0.023 Uiso calc U . R 1 . .
C C44 0.89201(14) 0.44904(16) 0.60579(12) 0.0156(7) Uani d . . . 1 . .
C C45 0.83253(14) 0.48222(15) 0.61352(12) 0.0134(7) Uani d . . . 1 . .
C C46 0.80594(13) 0.47163(15) 0.65847(12) 0.0130(7) Uani d . . . 1 . .
C C47 0.83655(14) 0.43622(17) 0.70841(13) 0.0171(7) Uani d . . . 1 . .
C C48 0.88650(17) 0.4670(2) 0.74004(15) 0.0308(9) Uani d . . . 1 . .
H H48 0.900334 0.509939 0.729882 0.037 Uiso calc U . R 1 . .
C C49 0.9166(2) 0.4357(2) 0.78644(18) 0.0498(13) Uani d . . . 1 . .
H H49 0.950756 0.457283 0.807941 0.06 Uiso calc U . R 1 . .
C C50 0.89679(19) 0.3732(2) 0.80116(17) 0.0424(11) Uani d . . . 1 . .
H H50 0.917753 0.351269 0.832509 0.051 Uiso calc U . R 1 . .
C C51 0.84644(17) 0.34234(19) 0.77036(15) 0.0296(9) Uani d . . . 1 . .
H H51 0.832507 0.299537 0.78081 0.036 Uiso calc U . R 1 . .
C C52 0.81634(16) 0.37377(17) 0.72433(13) 0.0208(7) Uani d . . . 1 . .
H H52 0.781589 0.352527 0.703426 0.025 Uiso calc U . R 1 . .
C C53 0.69470(14) 0.46489(16) 0.71020(13) 0.0153(7) Uani d . . . 1 . .
C C54 0.71074(15) 0.47251(17) 0.76611(13) 0.0204(7) Uani d . . . 1 . .
H H54 0.741031 0.505088 0.78005 0.024 Uiso calc U . R 1 . .
C C55 0.68311(16) 0.43331(18) 0.80124(14) 0.0225(8) Uani d . . . 1 . .
H H55 0.694023 0.439243 0.839163 0.027 Uiso calc U . R 1 . .
C C56 0.63947(17) 0.3853(2) 0.78119(15) 0.0302(9) Uani d . . . 1 . .
H H56 0.620434 0.358268 0.805408 0.036 Uiso calc U . R 1 . .
C C57 0.62353(17) 0.3766(2) 0.72634(16) 0.0320(9) Uani d . . . 1 . .
H H57 0.593965 0.343174 0.712742 0.038 Uiso calc U . R 1 . .
C C58 0.65052(15) 0.41661(17) 0.69084(14) 0.0215(8) Uani d . . . 1 . .
H H58 0.638724 0.410966 0.652972 0.026 Uiso calc U . R 1 . .
C C59 0.75264(14) 0.59296(16) 0.69813(12) 0.0151(7) Uani d . . . 1 . .
C C60 0.71108(15) 0.62344(17) 0.72799(14) 0.0203(7) Uani d . . . 1 . .
H H60 0.671986 0.602908 0.729675 0.024 Uiso calc U . R 1 . .
C C61 0.72653(17) 0.68340(18) 0.75515(15) 0.0273(8) Uani d . . . 1 . .
H H61 0.698371 0.703187 0.7761 0.033 Uiso calc U . R 1 . .
C C62 0.78280(17) 0.71488(17) 0.75206(14) 0.0250(8) Uani d . . . 1 . .
H H62 0.793118 0.756085 0.770748 0.03 Uiso calc U . R 1 . .
C C63 0.82365(16) 0.68605(17) 0.72172(13) 0.0205(7) Uani d . . . 1 . .
H H63 0.86199 0.707748 0.719092 0.025 Uiso calc U . R 1 . .
C C64 0.80891(15) 0.62541(16) 0.69500(13) 0.0180(7) Uani d . . . 1 . .
H H64 0.837436 0.605745 0.674347 0.022 Uiso calc U . R 1 . .
C C65 0.5 0.2630(4) 0.25 0.0686(9) Uani d T P S 1 . .
H H65A 0.527353 0.246484 0.225178 0.103 Uiso calc U P R 0.5 A -1
H H65B 0.457669 0.246484 0.238236 0.103 Uiso calc U P R 0.5 A -1
H H65C 0.514977 0.246484 0.286586 0.103 Uiso calc U P R 0.5 A -1
C C66 0.5 0.3358(5) 0.25 0.0686(9) Uani d T P S 1 . .
C C67 0.4660(2) 0.3716(3) 0.2829(2) 0.0686(9) Uani d . . . 1 . .
H H67 0.442693 0.348172 0.306217 0.082 Uiso calc U . R 1 . .
C C68 0.4659(2) 0.4390(3) 0.2820(2) 0.0686(9) Uani d . . . 1 . .
H H68 0.441097 0.461852 0.304354 0.082 Uiso calc U . R 1 . .
C C69 0.5 0.4785(5) 0.25 0.0686(9) Uani d T P S 1 . .
H H69 0.5 0.526498 0.25 0.082 Uiso calc U P R 1 . .

loop_
_atom_site_aniso_label
_atom_site_aniso_U_11
_atom_site_aniso_U_22
_atom_site_aniso_U_33
_atom_site_aniso_U_12
_atom_site_aniso_U_13
_atom_site_aniso_U_23
B1 0.0154(19) 0.0141(19) 0.0136(18) 0.0009(15) 0.0056(14) 0.0020(14)
B2 0.0117(18) 0.0173(19) 0.0146(18) 0.0005(15) 0.0059(14) -0.0026(15)
P1 0.0099(4) 0.0145(4) 0.0141(4) 0.0004(3) 0.0043(3) -0.0026(3)
P2 0.0103(4) 0.0142(4) 0.0144(4) -0.0001(3) 0.0045(3) 0.0012(3)
O1 0.0102(11) 0.0128(11) 0.0140(11) -0.0015(9) 0.0044(8) -0.0010(9)
C1 0.0161(17) 0.0170(17) 0.0114(15) 0.0007(13) 0.0055(13) -0.0009(12)
C2 0.0178(17) 0.0168(17) 0.0202(17) -0.0016(14) 0.0072(14) 0.0001(13)
C3 0.0246(19) 0.0169(18) 0.028(2) 0.0056(15) 0.0098(15) -0.0006(14)
C4 0.0159(18) 0.029(2) 0.030(2) 0.0114(15) 0.0082(15) 0.0012(16)
C5 0.0130(17) 0.028(2) 0.0241(19) 0.0022(15) 0.0056(14) -0.0040(15)
C6 0.0147(17) 0.0204(18) 0.0163(16) 0.0034(14) 0.0068(13) -0.0019(13)
C7 0.0108(16) 0.0247(19) 0.0206(17) -0.0008(14) 0.0041(13) -0.0024(14)
C8 0.0115(18) 0.031(2) 0.044(2) -0.0030(15) 0.0108(16) -0.0071(17)
C9 0.0169(19) 0.032(2) 0.062(3) -0.0141(17) 0.0182(19) -0.010(2)
C10 0.026(2) 0.0199(19) 0.046(2) -0.0094(16) 0.0125(18) -0.0096(17)
C11 0.0170(18) 0.0226(19) 0.0262(19) -0.0024(15) 0.0067(15) -0.0077(15)
C12 0.0131(17) 0.0170(17) 0.0160(16) -0.0036(13) 0.0017(13) -0.0022(13)
C13 0.0122(16) 0.0115(16) 0.0146(16) 0.0054(13) -0.0003(12) 0.0029(12)
C14 0.0076(15) 0.0136(16) 0.0191(16) -0.0016(12) 0.0014(13) -0.0004(13)
C15 0.0082(16) 0.0212(18) 0.0194(17) -0.0029(13) 0.0063(13) -0.0060(13)
C16 0.0085(16) 0.029(2) 0.0242(18) 0.0013(14) 0.0041(14) -0.0052(15)
C17 0.0152(18) 0.049(3) 0.0186(18) -0.0065(17) 0.0028(14) -0.0067(17)
C18 0.023(2) 0.044(3) 0.030(2) -0.0169(18) 0.0100(17) -0.0199(18)
C19 0.027(2) 0.024(2) 0.041(2) -0.0063(16) 0.0130(18) -0.0138(17)
C20 0.0168(18) 0.0221(19) 0.0261(19) -0.0017(15) 0.0035(15) -0.0083(15)
C21 0.0090(16) 0.0189(18) 0.0197(17) -0.0013(13) 0.0036(13) -0.0080(13)
C22 0.0223(19) 0.034(2) 0.0198(18) 0.0099(16) 0.0024(15) -0.0074(16)
C23 0.034(2) 0.050(3) 0.0197(19) 0.011(2) 0.0064(16) -0.0117(18)
C24 0.021(2) 0.041(2) 0.040(2) 0.0091(17) 0.0065(17) -0.0196(19)
C25 0.0145(18) 0.026(2) 0.040(2) 0.0023(15) 0.0035(16) -0.0095(17)
C26 0.0141(17) 0.0214(19) 0.0232(18) 0.0002(14) 0.0040(14) -0.0050(14)
C27 0.0190(18) 0.0178(17) 0.0120(16) -0.0027(14) 0.0033(13) -0.0034(13)
C28 0.0275(19) 0.0181(18) 0.0156(17) 0.0024(15) 0.0048(14) -0.0036(13)
C29 0.036(2) 0.0178(19) 0.0214(19) 0.0084(16) 0.0031(16) -0.0038(15)
C30 0.050(3) 0.0177(19) 0.0193(19) -0.0040(18) -0.0021(17) -0.0021(15)
C31 0.038(2) 0.030(2) 0.0164(18) -0.0146(18) 0.0056(16) 0.0034(15)
C32 0.025(2) 0.027(2) 0.0158(17) -0.0037(16) 0.0010(14) -0.0015(15)
C33 0.0171(17) 0.0158(17) 0.0068(14) -0.0024(13) 0.0041(12) -0.0033(12)
C34 0.0183(17) 0.0193(18) 0.0161(16) -0.0012(14) 0.0090(13) -0.0028(13)
C35 0.031(2) 0.0175(18) 0.0234(19) -0.0065(15) 0.0134(15) -0.0034(14)
C36 0.025(2) 0.025(2) 0.032(2) -0.0145(16) 0.0160(16) -0.0122(16)
C37 0.0108(17) 0.029(2) 0.0280(19) -0.0028(15) 0.0085(14) -0.0087(15)
C38 0.0143(17) 0.0220(18) 0.0123(16) -0.0013(14) 0.0048(13) -0.0076(13)
C39 0.0124(16) 0.0216(18) 0.0155(16) 0.0014(14) -0.0007(13) -0.0035(13)
C40 0.0133(17) 0.032(2) 0.0194(18) 0.0007(15) 0.0034(14) -0.0003(15)
C41 0.0169(18) 0.034(2) 0.0233(19) 0.0150(16) 0.0048(15) -0.0014(16)
C42 0.0247(19) 0.0214(19) 0.0227(18) 0.0062(15) -0.0006(15) 0.0003(15)
C43 0.0174(18) 0.0213(19) 0.0194(17) 0.0029(14) 0.0024(14) -0.0008(14)
C44 0.0147(17) 0.0188(18) 0.0129(16) 0.0006(13) 0.0006(13) -0.0038(13)
C45 0.0094(15) 0.0108(16) 0.0199(16) -0.0039(12) 0.0017(12) -0.0048(13)
C46 0.0075(15) 0.0124(16) 0.0188(16) 0.0008(12) 0.0018(12) -0.0030(12)
C47 0.0111(16) 0.0239(19) 0.0163(16) 0.0035(14) 0.0023(13) 0.0018(14)
C48 0.027(2) 0.032(2) 0.031(2) -0.0116(17) -0.0033(16) 0.0109(17)
C49 0.037(3) 0.066(3) 0.039(3) -0.026(2) -0.020(2) 0.023(2)
C50 0.032(2) 0.057(3) 0.034(2) -0.010(2) -0.0108(19) 0.022(2)
C51 0.029(2) 0.026(2) 0.033(2) -0.0033(17) 0.0028(17) 0.0116(17)
C52 0.0186(18) 0.0227(19) 0.0201(18) 0.0010(15) 0.0000(14) 0.0014(14)
C53 0.0116(16) 0.0176(17) 0.0180(16) 0.0033(13) 0.0063(13) 0.0056(13)
C54 0.0199(18) 0.0212(19) 0.0206(18) -0.0006(14) 0.0052(14) 0.0018(14)
C55 0.0238(19) 0.028(2) 0.0161(17) 0.0031(16) 0.0050(14) 0.0049(15)
C56 0.029(2) 0.036(2) 0.027(2) -0.0047(18) 0.0084(16) 0.0171(17)
C57 0.027(2) 0.031(2) 0.036(2) -0.0137(17) -0.0017(17) 0.0098(17)
C58 0.0215(19) 0.0201(18) 0.0222(18) -0.0045(15) 0.0009(14) 0.0045(14)
C59 0.0155(17) 0.0151(17) 0.0144(16) 0.0008(13) 0.0011(13) 0.0012(13)
C60 0.0167(18) 0.0212(19) 0.0245(18) 0.0015(14) 0.0079(14) 0.0016(14)
C61 0.035(2) 0.0189(19) 0.031(2) 0.0069(17) 0.0158(17) -0.0024(16)
C62 0.035(2) 0.0134(17) 0.027(2) -0.0012(16) 0.0066(16) -0.0020(14)
C63 0.0209(18) 0.0177(18) 0.0228(18) -0.0034(14) 0.0036(14) -0.0001(14)
C64 0.0178(17) 0.0200(18) 0.0169(17) 0.0030(14) 0.0050(14) 0.0026(13)
C65 0.0347(15) 0.108(3) 0.0569(18) 0 -0.0139(12) 0
C66 0.0347(15) 0.108(3) 0.0569(18) 0 -0.0139(12) 0
C67 0.0347(15) 0.108(3) 0.0569(18) 0 -0.0139(12) 0
C68 0.0347(15) 0.108(3) 0.0569(18) 0 -0.0139(12) 0
C69 0.0347(15) 0.108(3) 0.0569(18) 0 -0.0139(12) 0

loop_
_atom_type_symbol
_atom_type_description
_atom_type_scat_dispersion_real
_atom_type_scat_dispersion_imag
_atom_type_scat_source
C C 0.0033 0.0016 'International Tables Vol C Tables 4.2.6.8 and 6.1.1.4'
H H 0.0000 0.0000 'International Tables Vol C Tables 4.2.6.8 and 6.1.1.4'
B B 0.0013 0.0007 'International Tables Vol C Tables 4.2.6.8 and 6.1.1.4'
O O 0.0106 0.0060 'International Tables Vol C Tables 4.2.6.8 and 6.1.1.4'
P P 0.1023 0.0942 'International Tables Vol C Tables 4.2.6.8 and 6.1.1.4'

loop_
_geom_angle_atom_site_label_1
_geom_angle_atom_site_label_2
_geom_angle_atom_site_label_3
_geom_angle_site_symmetry_1
_geom_angle_site_symmetry_3
_geom_angle
_geom_angle_publ_flag
O1 B1 C1 . . 113.5(3) ?
O1 B1 C13 . . 117.6(3) ?
C1 B1 C13 . . 107.4(3) ?
O1 B1 P2 . . 94.1(2) ?
C1 B1 P2 . . 110.3(2) ?
C13 B1 P2 . . 113.5(2) ?
O1 B2 C45 . . 118.5(3) ?
O1 B2 C33 . . 114.5(3) ?
C45 B2 C33 . . 108.0(3) ?
O1 B2 P1 . . 95.3(2) ?
C45 B2 P1 . . 113.2(2) ?
C33 B2 P1 . . 106.4(2) ?
C27 P1 C14 . . 107.49(14) ?
C27 P1 C21 . . 106.93(15) ?
C14 P1 C21 . . 104.91(14) ?
C27 P1 B2 . . 102.88(15) ?
C14 P1 B2 . . 104.55(14) ?
C21 P1 B2 . . 128.74(15) ?
C59 P2 C53 . . 103.82(15) ?
C59 P2 C46 . . 105.63(14) ?
C53 P2 C46 . . 106.14(14) ?
C59 P2 B1 . . 106.94(14) ?
C53 P2 B1 . . 127.69(15) ?
C46 P2 B1 . . 104.92(14) ?
B2 O1 B1 . . 121.7(3) ?
C2 C1 C6 . . 118.4(3) ?
C2 C1 B1 . . 121.0(3) ?
C6 C1 B1 . . 120.4(3) ?
C1 C2 C3 . . 121.5(3) ?
C1 C2 H2 . . 119.2 ?
C3 C2 H2 . . 119.2 ?
C4 C3 C2 . . 119.6(3) ?
C4 C3 H3 . . 120.2 ?
C2 C3 H3 . . 120.2 ?
C3 C4 C5 . . 120.0(3) ?
C3 C4 H4 . . 120.0 ?
C5 C4 H4 . . 120.0 ?
C4 C5 C6 . . 121.0(3) ?
C4 C5 H5 . . 119.5 ?
C6 C5 H5 . . 119.5 ?
C5 C6 C1 . . 119.4(3) ?
C5 C6 C7 . . 120.7(3) ?
C1 C6 C7 . . 119.8(3) ?
C8 C7 C12 . . 118.6(3) ?
C8 C7 C6 . . 120.5(3) ?
C12 C7 C6 . . 120.9(3) ?
C9 C8 C7 . . 121.2(3) ?
C9 C8 H8 . . 119.4 ?
C7 C8 H8 . . 119.4 ?
C8 C9 C10 . . 120.3(3) ?
C8 C9 H9 . . 119.8 ?
C10 C9 H9 . . 119.8 ?
C11 C10 C9 . . 119.5(3) ?
C11 C10 H10 . . 120.3 ?
C9 C10 H10 . . 120.3 ?
C10 C11 C12 . . 121.5(3) ?
C10 C11 H11 . . 119.3 ?
C12 C11 H11 . . 119.3 ?
C11 C12 C7 . . 118.9(3) ?
C11 C12 C13 . . 122.2(3) ?
C7 C12 C13 . . 118.7(3) ?
C14 C13 C12 . . 120.8(3) ?
C14 C13 B1 . . 123.5(3) ?
C12 C13 B1 . . 114.8(3) ?
C13 C14 C15 . . 127.2(3) ?
C13 C14 P1 . . 118.0(2) ?
C15 C14 P1 . . 114.6(2) ?
C16 C15 C20 . . 117.8(3) ?
C16 C15 C14 . . 120.1(3) ?
C20 C15 C14 . . 122.0(3) ?
C15 C16 C17 . . 121.4(3) ?
C15 C16 H16 . . 119.3 ?
C17 C16 H16 . . 119.3 ?
C18 C17 C16 . . 119.8(4) ?
C18 C17 H17 . . 120.1 ?
C16 C17 H17 . . 120.1 ?
C17 C18 C19 . . 119.7(3) ?
C17 C18 H18 . . 120.1 ?
C19 C18 H18 . . 120.1 ?
C20 C19 C18 . . 120.3(4) ?
C20 C19 H19 . . 119.8 ?
C18 C19 H19 . . 119.8 ?
C19 C20 C15 . . 120.9(3) ?
C19 C20 H20 . . 119.5 ?
C15 C20 H20 . . 119.5 ?
C22 C21 C26 . . 118.8(3) ?
C22 C21 P1 . . 123.1(3) ?
C26 C21 P1 . . 117.8(2) ?
C23 C22 C21 . . 120.7(3) ?
C23 C22 H22 . . 119.7 ?
C21 C22 H22 . . 119.7 ?
C22 C23 C24 . . 120.2(4) ?
C22 C23 H23 . . 119.9 ?
C24 C23 H23 . . 119.9 ?
C23 C24 C25 . . 119.8(3) ?
C23 C24 H24 . . 120.1 ?
C25 C24 H24 . . 120.1 ?
C24 C25 C26 . . 119.8(4) ?
C24 C25 H25 . . 120.1 ?
C26 C25 H25 . . 120.1 ?
C25 C26 C21 . . 120.7(3) ?
C25 C26 H26 . . 119.6 ?
C21 C26 H26 . . 119.6 ?
C28 C27 C32 . . 118.6(3) ?
C28 C27 P1 . . 120.7(2) ?
C32 C27 P1 . . 120.1(3) ?
C29 C28 C27 . . 120.7(3) ?
C29 C28 H28 . . 119.7 ?
C27 C28 H28 . . 119.7 ?
C30 C29 C28 . . 120.5(3) ?
C30 C29 H29 . . 119.8 ?
C28 C29 H29 . . 119.8 ?
C31 C30 C29 . . 119.4(3) ?
C31 C30 H30 . . 120.3 ?
C29 C30 H30 . . 120.3 ?
C30 C31 C32 . . 120.9(3) ?
C30 C31 H31 . . 119.5 ?
C32 C31 H31 . . 119.5 ?
C31 C32 C27 . . 120.0(3) ?
C31 C32 H32 . . 120.0 ?
C27 C32 H32 . . 120.0 ?
C34 C33 C38 . . 118.8(3) ?
C34 C33 B2 . . 121.2(3) ?
C38 C33 B2 . . 120.0(3) ?
C35 C34 C33 . . 121.1(3) ?
C35 C34 H34 . . 119.4 ?
C33 C34 H34 . . 119.4 ?
C36 C35 C34 . . 120.0(3) ?
C36 C35 H35 . . 120.0 ?
C34 C35 H35 . . 120.0 ?
C35 C36 C37 . . 120.0(3) ?
C35 C36 H36 . . 120.0 ?
C37 C36 H36 . . 120.0 ?
C36 C37 C38 . . 120.8(3) ?
C36 C37 H37 . . 119.6 ?
C38 C37 H37 . . 119.6 ?
C37 C38 C33 . . 119.3(3) ?
C37 C38 C39 . . 121.3(3) ?
C33 C38 C39 . . 119.4(3) ?
C40 C39 C44 . . 118.0(3) ?
C40 C39 C38 . . 121.2(3) ?
C44 C39 C38 . . 120.8(3) ?
C41 C40 C39 . . 121.8(3) ?
C41 C40 H40 . . 119.1 ?
C39 C40 H40 . . 119.1 ?
C40 C41 C42 . . 120.5(3) ?
C40 C41 H41 . . 119.8 ?
C42 C41 H41 . . 119.8 ?
C41 C42 C43 . . 119.0(3) ?
C41 C42 H42 . . 120.5 ?
C43 C42 H42 . . 120.5 ?
C42 C43 C44 . . 122.0(3) ?
C42 C43 H43 . . 119.0 ?
C44 C43 H43 . . 119.0 ?
C43 C44 C39 . . 118.7(3) ?
C43 C44 C45 . . 121.6(3) ?
C39 C44 C45 . . 119.5(3) ?
C46 C45 C44 . . 121.9(3) ?
C46 C45 B2 . . 123.2(3) ?
C44 C45 B2 . . 114.5(3) ?
C45 C46 C47 . . 124.9(3) ?
C45 C46 P2 . . 117.7(2) ?
C47 C46 P2 . . 116.8(2) ?
C48 C47 C52 . . 118.8(3) ?
C48 C47 C46 . . 118.8(3) ?
C52 C47 C46 . . 122.3(3) ?
C47 C48 C49 . . 120.8(4) ?
C47 C48 H48 . . 119.6 ?
C49 C48 H48 . . 119.6 ?
C50 C49 C48 . . 119.7(4) ?
C50 C49 H49 . . 120.1 ?
C48 C49 H49 . . 120.1 ?
C49 C50 C51 . . 120.1(4) ?
C49 C50 H50 . . 120.0 ?
C51 C50 H50 . . 120.0 ?
C50 C51 C52 . . 120.0(3) ?
C50 C51 H51 . . 120.0 ?
C52 C51 H51 . . 120.0 ?
C51 C52 C47 . . 120.5(3) ?
C51 C52 H52 . . 119.7 ?
C47 C52 H52 . . 119.7 ?
C58 C53 C54 . . 118.5(3) ?
C58 C53 P2 . . 119.6(2) ?
C54 C53 P2 . . 121.9(2) ?
C55 C54 C53 . . 120.7(3) ?
C55 C54 H54 . . 119.6 ?
C53 C54 H54 . . 119.6 ?
C54 C55 C56 . . 119.9(3) ?
C54 C55 H55 . . 120.1 ?
C56 C55 H55 . . 120.1 ?
C57 C56 C55 . . 120.2(3) ?
C57 C56 H56 . . 119.9 ?
C55 C56 H56 . . 119.9 ?
C56 C57 C58 . . 120.1(3) ?
C56 C57 H57 . . 119.9 ?
C58 C57 H57 . . 119.9 ?
C57 C58 C53 . . 120.5(3) ?
C57 C58 H58 . . 119.7 ?
C53 C58 H58 . . 119.7 ?
C60 C59 C64 . . 118.5(3) ?
C60 C59 P2 . . 120.2(2) ?
C64 C59 P2 . . 121.3(2) ?
C61 C60 C59 . . 120.3(3) ?
C61 C60 H60 . . 119.8 ?
C59 C60 H60 . . 119.8 ?
C60 C61 C62 . . 120.6(3) ?
C60 C61 H61 . . 119.7 ?
C62 C61 H61 . . 119.7 ?
C63 C62 C61 . . 119.6(3) ?
C63 C62 H62 . . 120.2 ?
C61 C62 H62 . . 120.2 ?
C62 C63 C64 . . 120.2(3) ?
C62 C63 H63 . . 119.9 ?
C64 C63 H63 . . 119.9 ?
C63 C64 C59 . . 120.8(3) ?
C63 C64 H64 . . 119.6 ?
C59 C64 H64 . . 119.6 ?
C66 C65 H65A . . 109.5 ?
C66 C65 H65B . . 109.5 ?
H65A C65 H65B . . 109.5 ?
C66 C65 H65C . . 109.5 ?
H65A C65 H65C . . 109.5 ?
H65B C65 H65C . . 109.5 ?
C67 C66 C67 2_655 . 118.4(9) ?
C67 C66 C65 2_655 . 120.8(5) ?
C67 C66 C65 . . 120.8(5) ?
C68 C67 C66 . . 120.0(7) ?
C68 C67 H67 . . 120.0 ?
C66 C67 H67 . . 120.0 ?
C67 C68 C69 . . 124.5(7) ?
C67 C68 H68 . . 117.8 ?
C69 C68 H68 . . 117.8 ?
C68 C69 C68 . 2_655 112.5(9) ?
C68 C69 H69 . . 123.7 ?
C68 C69 H69 2_655 . 123.7 ?

loop_
_geom_bond_atom_site_label_1
_geom_bond_atom_site_label_2
_geom_bond_site_symmetry_2
_geom_bond_distance
_geom_bond_publ_flag
B1 O1 . 1.439(4) ?
B1 C1 . 1.610(5) ?
B1 C13 . 1.619(5) ?
B1 P2 . 2.080(4) ?
B2 O1 . 1.432(4) ?
B2 C45 . 1.602(5) ?
B2 C33 . 1.605(5) ?
B2 P1 . 2.075(4) ?
P1 C27 . 1.815(3) ?
P1 C14 . 1.825(3) ?
P1 C21 . 1.826(3) ?
P2 C59 . 1.821(3) ?
P2 C53 . 1.823(3) ?
P2 C46 . 1.828(3) ?
C1 C2 . 1.392(4) ?
C1 C6 . 1.409(4) ?
C2 C3 . 1.396(5) ?
C2 H2 . 0.95 ?
C3 C4 . 1.380(5) ?
C3 H3 . 0.95 ?
C4 C5 . 1.381(5) ?
C4 H4 . 0.95 ?
C5 C6 . 1.402(5) ?
C5 H5 . 0.95 ?
C6 C7 . 1.487(5) ?
C7 C8 . 1.401(5) ?
C7 C12 . 1.414(4) ?
C8 C9 . 1.380(5) ?
C8 H8 . 0.95 ?
C9 C10 . 1.385(5) ?
C9 H9 . 0.95 ?
C10 C11 . 1.380(5) ?
C10 H10 . 0.95 ?
C11 C12 . 1.400(5) ?
C11 H11 . 0.95 ?
C12 C13 . 1.497(4) ?
C13 C14 . 1.359(4) ?
C14 C15 . 1.503(4) ?
C15 C16 . 1.391(5) ?
C15 C20 . 1.400(5) ?
C16 C17 . 1.392(5) ?
C16 H16 . 0.95 ?
C17 C18 . 1.378(6) ?
C17 H17 . 0.95 ?
C18 C19 . 1.387(6) ?
C18 H18 . 0.95 ?
C19 C20 . 1.382(5) ?
C19 H19 . 0.95 ?
C20 H20 . 0.95 ?
C21 C22 . 1.389(4) ?
C21 C26 . 1.390(5) ?
C22 C23 . 1.384(5) ?
C22 H22 . 0.95 ?
C23 C24 . 1.384(6) ?
C23 H23 . 0.95 ?
C24 C25 . 1.386(5) ?
C24 H24 . 0.95 ?
C25 C26 . 1.389(5) ?
C25 H25 . 0.95 ?
C26 H26 . 0.95 ?
C27 C28 . 1.391(5) ?
C27 C32 . 1.403(5) ?
C28 C29 . 1.390(5) ?
C28 H28 . 0.95 ?
C29 C30 . 1.382(5) ?
C29 H29 . 0.95 ?
C30 C31 . 1.377(5) ?
C30 H30 . 0.95 ?
C31 C32 . 1.391(5) ?
C31 H31 . 0.95 ?
C32 H32 . 0.95 ?
C33 C34 . 1.401(4) ?
C33 C38 . 1.407(4) ?
C34 C35 . 1.383(5) ?
C34 H34 . 0.95 ?
C35 C36 . 1.382(5) ?
C35 H35 . 0.95 ?
C36 C37 . 1.387(5) ?
C36 H36 . 0.95 ?
C37 C38 . 1.400(5) ?
C37 H37 . 0.95 ?
C38 C39 . 1.490(5) ?
C39 C40 . 1.403(5) ?
C39 C44 . 1.423(4) ?
C40 C41 . 1.378(5) ?
C40 H40 . 0.95 ?
C41 C42 . 1.379(5) ?
C41 H41 . 0.95 ?
C42 C43 . 1.390(5) ?
C42 H42 . 0.95 ?
C43 C44 . 1.396(5) ?
C43 H43 . 0.95 ?
C44 C45 . 1.491(4) ?
C45 C46 . 1.358(4) ?
C46 C47 . 1.498(4) ?
C47 C48 . 1.385(5) ?
C47 C52 . 1.391(5) ?
C48 C49 . 1.389(5) ?
C48 H48 . 0.95 ?
C49 C50 . 1.379(6) ?
C49 H49 . 0.95 ?
C50 C51 . 1.382(5) ?
C50 H50 . 0.95 ?
C51 C52 . 1.383(5) ?
C51 H51 . 0.95 ?
C52 H52 . 0.95 ?
C53 C58 . 1.390(5) ?
C53 C54 . 1.398(4) ?
C54 C55 . 1.378(5) ?
C54 H54 . 0.95 ?
C55 C56 . 1.383(5) ?
C55 H55 . 0.95 ?
C56 C57 . 1.374(5) ?
C56 H56 . 0.95 ?
C57 C58 . 1.386(5) ?
C57 H57 . 0.95 ?
C58 H58 . 0.95 ?
C59 C60 . 1.396(4) ?
C59 C64 . 1.396(4) ?
C60 C61 . 1.384(5) ?
C60 H60 . 0.95 ?
C61 C62 . 1.387(5) ?
C61 H61 . 0.95 ?
C62 C63 . 1.378(5) ?
C62 H62 . 0.95 ?
C63 C64 . 1.388(5) ?
C63 H63 . 0.95 ?
C64 H64 . 0.95 ?
C65 C66 . 1.442(11) ?
C65 H65A . 0.98 ?
C65 H65B . 0.98 ?
C65 H65C . 0.98 ?
C66 C67 2_655 1.384(7) ?
C66 C67 . 1.384(7) ?
C67 C68 . 1.333(8) ?
C67 H67 . 0.95 ?
C68 C69 . 1.409(7) ?
C68 H68 . 0.95 ?
C69 H69 . 0.95 ?

loop_
_geom_torsion_atom_site_label_1
_geom_torsion_atom_site_label_2
_geom_torsion_atom_site_label_3
_geom_torsion_atom_site_label_4
_geom_torsion_site_symmetry_1
_geom_torsion_site_symmetry_2
_geom_torsion_site_symmetry_3
_geom_torsion_site_symmetry_4
_geom_torsion
_geom_torsion_publ_flag
C45 B2 O1 B1 . . . . -48.8(4) ?
C33 B2 O1 B1 . . . . -178.1(3) ?
P1 B2 O1 B1 . . . . 71.2(3) ?
C1 B1 O1 B2 . . . . -174.4(3) ?
C13 B1 O1 B2 . . . . -47.9(4) ?
P2 B1 O1 B2 . . . . 71.4(3) ?
O1 B1 C1 C2 . . . . -17.4(4) ?
C13 B1 C1 C2 . . . . -149.1(3) ?
P2 B1 C1 C2 . . . . 86.7(3) ?
O1 B1 C1 C6 . . . . 158.2(3) ?
C13 B1 C1 C6 . . . . 26.5(4) ?
P2 B1 C1 C6 . . . . -97.7(3) ?
C6 C1 C2 C3 . . . . -1.0(5) ?
B1 C1 C2 C3 . . . . 174.7(3) ?
C1 C2 C3 C4 . . . . -1.1(5) ?
C2 C3 C4 C5 . . . . 1.7(5) ?
C3 C4 C5 C6 . . . . -0.2(5) ?
C4 C5 C6 C1 . . . . -1.9(5) ?
C4 C5 C6 C7 . . . . 178.1(3) ?
C2 C1 C6 C5 . . . . 2.5(5) ?
B1 C1 C6 C5 . . . . -173.3(3) ?
C2 C1 C6 C7 . . . . -177.5(3) ?
B1 C1 C6 C7 . . . . 6.8(4) ?
C5 C6 C7 C8 . . . . -26.7(5) ?
C1 C6 C7 C8 . . . . 153.3(3) ?
C5 C6 C7 C12 . . . . 155.5(3) ?
C1 C6 C7 C12 . . . . -24.5(5) ?
C12 C7 C8 C9 . . . . -0.3(5) ?
C6 C7 C8 C9 . . . . -178.1(4) ?
C7 C8 C9 C10 . . . . 1.4(6) ?
C8 C9 C10 C11 . . . . -1.8(6) ?
C9 C10 C11 C12 . . . . 1.1(6) ?
C10 C11 C12 C7 . . . . -0.1(5) ?
C10 C11 C12 C13 . . . . 174.4(3) ?
C8 C7 C12 C11 . . . . -0.4(5) ?
C6 C7 C12 C11 . . . . 177.5(3) ?
C8 C7 C12 C13 . . . . -175.1(3) ?
C6 C7 C12 C13 . . . . 2.8(4) ?
C11 C12 C13 C14 . . . . 49.7(4) ?
C7 C12 C13 C14 . . . . -135.8(3) ?
C11 C12 C13 B1 . . . . -140.8(3) ?
C7 C12 C13 B1 . . . . 33.7(4) ?
O1 B1 C13 C14 . . . . -6.2(4) ?
C1 B1 C13 C14 . . . . 123.2(3) ?
P2 B1 C13 C14 . . . . -114.6(3) ?
O1 B1 C13 C12 . . . . -175.4(3) ?
C1 B1 C13 C12 . . . . -45.9(3) ?
P2 B1 C13 C12 . . . . 76.3(3) ?
C12 C13 C14 C15 . . . . 3.7(5) ?
B1 C13 C14 C15 . . . . -164.8(3) ?
C12 C13 C14 P1 . . . . 178.1(2) ?
B1 C13 C14 P1 . . . . 9.6(4) ?
C27 P1 C14 C13 . . . . -89.5(3) ?
C21 P1 C14 C13 . . . . 156.9(2) ?
B2 P1 C14 C13 . . . . 19.4(3) ?
C27 P1 C14 C15 . . . . 85.6(3) ?
C21 P1 C14 C15 . . . . -28.0(3) ?
B2 P1 C14 C15 . . . . -165.6(2) ?
C13 C14 C15 C16 . . . . 90.2(4) ?
P1 C14 C15 C16 . . . . -84.4(3) ?
C13 C14 C15 C20 . . . . -94.2(4) ?
P1 C14 C15 C20 . . . . 91.2(3) ?
C20 C15 C16 C17 . . . . 1.5(5) ?
C14 C15 C16 C17 . . . . 177.3(3) ?
C15 C16 C17 C18 . . . . 0.3(5) ?
C16 C17 C18 C19 . . . . -1.5(5) ?
C17 C18 C19 C20 . . . . 1.0(5) ?
C18 C19 C20 C15 . . . . 0.8(5) ?
C16 C15 C20 C19 . . . . -2.0(5) ?
C14 C15 C20 C19 . . . . -177.7(3) ?
C27 P1 C21 C22 . . . . -16.8(3) ?
C14 P1 C21 C22 . . . . 97.2(3) ?
B2 P1 C21 C22 . . . . -139.6(3) ?
C27 P1 C21 C26 . . . . 169.4(2) ?
C14 P1 C21 C26 . . . . -76.7(3) ?
B2 P1 C21 C26 . . . . 46.5(3) ?
C26 C21 C22 C23 . . . . -0.1(5) ?
P1 C21 C22 C23 . . . . -173.9(3) ?
C21 C22 C23 C24 . . . . 1.2(6) ?
C22 C23 C24 C25 . . . . -1.2(6) ?
C23 C24 C25 C26 . . . . 0.2(5) ?
C24 C25 C26 C21 . . . . 0.9(5) ?
C22 C21 C26 C25 . . . . -0.9(5) ?
P1 C21 C26 C25 . . . . 173.2(3) ?
C14 P1 C27 C28 . . . . 26.4(3) ?
C21 P1 C27 C28 . . . . 138.7(3) ?
B2 P1 C27 C28 . . . . -83.6(3) ?
C14 P1 C27 C32 . . . . -162.4(3) ?
C21 P1 C27 C32 . . . . -50.2(3) ?
B2 P1 C27 C32 . . . . 87.6(3) ?
C32 C27 C28 C29 . . . . 0.6(5) ?
P1 C27 C28 C29 . . . . 171.8(3) ?
C27 C28 C29 C30 . . . . -0.5(5) ?
C28 C29 C30 C31 . . . . 0.8(5) ?
C29 C30 C31 C32 . . . . -1.1(5) ?
C30 C31 C32 C27 . . . . 1.2(5) ?
C28 C27 C32 C31 . . . . -0.9(5) ?
P1 C27 C32 C31 . . . . -172.2(3) ?
O1 B2 C33 C34 . . . . -14.3(4) ?
C45 B2 C33 C34 . . . . -148.6(3) ?
P1 B2 C33 C34 . . . . 89.6(3) ?
O1 B2 C33 C38 . . . . 167.1(3) ?
C45 B2 C33 C38 . . . . 32.8(4) ?
P1 B2 C33 C38 . . . . -89.0(3) ?
C38 C33 C34 C35 . . . . 1.1(5) ?
B2 C33 C34 C35 . . . . -177.5(3) ?
C33 C34 C35 C36 . . . . -1.4(5) ?
C34 C35 C36 C37 . . . . 0.2(5) ?
C35 C36 C37 C38 . . . . 1.4(5) ?
C36 C37 C38 C33 . . . . -1.7(5) ?
C36 C37 C38 C39 . . . . 178.0(3) ?
C34 C33 C38 C37 . . . . 0.5(4) ?
B2 C33 C38 C37 . . . . 179.1(3) ?
C34 C33 C38 C39 . . . . -179.2(3) ?
B2 C33 C38 C39 . . . . -0.6(4) ?
C37 C38 C39 C40 . . . . -22.3(5) ?
C33 C38 C39 C40 . . . . 157.4(3) ?
C37 C38 C39 C44 . . . . 158.6(3) ?
C33 C38 C39 C44 . . . . -21.8(4) ?
C44 C39 C40 C41 . . . . -0.1(5) ?
C38 C39 C40 C41 . . . . -179.3(3) ?
C39 C40 C41 C42 . . . . -1.0(5) ?
C40 C41 C42 C43 . . . . 1.0(5) ?
C41 C42 C43 C44 . . . . 0.3(5) ?
C42 C43 C44 C39 . . . . -1.5(5) ?
C42 C43 C44 C45 . . . . 172.6(3) ?
C40 C39 C44 C43 . . . . 1.4(4) ?
C38 C39 C44 C43 . . . . -179.5(3) ?
C40 C39 C44 C45 . . . . -172.9(3) ?
C38 C39 C44 C45 . . . . 6.3(4) ?
C43 C44 C45 C46 . . . . 42.4(4) ?
C39 C44 C45 C46 . . . . -143.6(3) ?
C43 C44 C45 B2 . . . . -144.9(3) ?
C39 C44 C45 B2 . . . . 29.1(4) ?
O1 B2 C45 C46 . . . . -5.8(5) ?
C33 B2 C45 C46 . . . . 126.5(3) ?
P1 B2 C45 C46 . . . . -116.0(3) ?
O1 B2 C45 C44 . . . . -178.4(3) ?
C33 B2 C45 C44 . . . . -46.1(3) ?
P1 B2 C45 C44 . . . . 71.4(3) ?
C44 C45 C46 C47 . . . . 10.6(5) ?
B2 C45 C46 C47 . . . . -161.5(3) ?
C44 C45 C46 P2 . . . . -178.8(2) ?
B2 C45 C46 P2 . . . . 9.1(4) ?
C59 P2 C46 C45 . . . . -92.9(3) ?
C53 P2 C46 C45 . . . . 157.3(2) ?
B1 P2 C46 C45 . . . . 19.9(3) ?
C59 P2 C46 C47 . . . . 78.5(3) ?
C53 P2 C46 C47 . . . . -31.3(3) ?
B1 P2 C46 C47 . . . . -168.7(2) ?
C45 C46 C47 C48 . . . . 68.2(5) ?
P2 C46 C47 C48 . . . . -102.5(3) ?
C45 C46 C47 C52 . . . . -112.2(4) ?
P2 C46 C47 C52 . . . . 77.0(4) ?
C52 C47 C48 C49 . . . . 1.0(6) ?
C46 C47 C48 C49 . . . . -179.4(4) ?
C47 C48 C49 C50 . . . . 0.2(7) ?
C48 C49 C50 C51 . . . . -1.1(7) ?
C49 C50 C51 C52 . . . . 0.8(7) ?
C50 C51 C52 C47 . . . . 0.4(6) ?
C48 C47 C52 C51 . . . . -1.3(5) ?
C46 C47 C52 C51 . . . . 179.1(3) ?
C59 P2 C53 C58 . . . . 152.3(3) ?
C46 P2 C53 C58 . . . . -96.6(3) ?
B1 P2 C53 C58 . . . . 27.6(3) ?
C59 P2 C53 C54 . . . . -30.2(3) ?
C46 P2 C53 C54 . . . . 80.9(3) ?
B1 P2 C53 C54 . . . . -154.8(2) ?
C58 C53 C54 C55 . . . . -0.4(5) ?
P2 C53 C54 C55 . . . . -177.9(3) ?
C53 C54 C55 C56 . . . . 0.7(5) ?
C54 C55 C56 C57 . . . . 0.0(6) ?
C55 C56 C57 C58 . . . . -0.9(6) ?
C56 C57 C58 C53 . . . . 1.2(6) ?
C54 C53 C58 C57 . . . . -0.6(5) ?
P2 C53 C58 C57 . . . . 177.0(3) ?
C53 P2 C59 C60 . . . . -41.2(3) ?
C46 P2 C59 C60 . . . . -152.7(3) ?
B1 P2 C59 C60 . . . . 95.9(3) ?
C53 P2 C59 C64 . . . . 140.6(3) ?
C46 P2 C59 C64 . . . . 29.2(3) ?
B1 P2 C59 C64 . . . . -82.2(3) ?
C64 C59 C60 C61 . . . . -2.0(5) ?
P2 C59 C60 C61 . . . . 179.8(3) ?
C59 C60 C61 C62 . . . . 1.6(5) ?
C60 C61 C62 C63 . . . . -0.1(5) ?
C61 C62 C63 C64 . . . . -0.8(5) ?
C62 C63 C64 C59 . . . . 0.4(5) ?
C60 C59 C64 C63 . . . . 1.0(5) ?
P2 C59 C64 C63 . . . . 179.2(2) ?
C67 C66 C67 C68 2_655 . . . 0.8(3) ?
C65 C66 C67 C68 . . . . -179.2(3) ?
C66 C67 C68 C69 . . . . -1.7(7) ?
C67 C68 C69 C68 . . . 2_655 0.9(4) ?
